data_2004453
loop_
_publ_author_name
'Sekar, K.'
'Parthasarathy, S.'
'Schenk, H.'
'Mondon, A.'
'Epe, B.'

_publ_section_title
;
 Tricoccin S~43~
;
_journal_issue 1
_journal_name_full 'Acta Crystallographica Section C'
_journal_page_first 110
_journal_page_last 112
_journal_paper_doi 10.1107/S0108270195001533
_journal_volume 52
_journal_year 1996
_chemical_formula_moiety 'C27 H34 O5'
_chemical_formula_sum 'C27 H34 O5'
_chemical_formula_weight 438.56
_space_group_IT_number 19
_symmetry_cell_setting orthorhombic
_symmetry_space_group_name_Hall 'P 2ac 2ab'
_symmetry_space_group_name_H-M 'P 21 21 21'
_atom_type_scat_source IntTabIV
_cell_angle_alpha 90.
_cell_angle_beta 90.
_cell_angle_gamma 90.
_cell_formula_units_Z 4
_cell_length_a 10.181(2)
_cell_length_b 14.635(2)
_cell_length_c 16.076(2)
_cell_measurement_reflns_used 30
_cell_measurement_temperature 292
_cell_measurement_theta_max 30
_cell_measurement_theta_min 20
_cell_volume 2395.3(6)
_diffrn_measurement_device 'Enraf-Nonius CAD-4'
_diffrn_measurement_method \w-2\q
_diffrn_radiation_type CuK\a
_diffrn_radiation_wavelength 1.5418
_diffrn_reflns_av_R_equivalents 0.0
_diffrn_reflns_limit_h_max 12
_diffrn_reflns_limit_h_min 0
_diffrn_reflns_limit_k_max 17
_diffrn_reflns_limit_k_min 0
_diffrn_reflns_limit_l_max 19
_diffrn_reflns_limit_l_min 0
_diffrn_reflns_number 2518
_diffrn_reflns_theta_max 70.0
_diffrn_standards_decay_% none
_diffrn_standards_interval_time 120
_diffrn_standards_number 3
_exptl_absorpt_coefficient_mu 0.628
_exptl_absorpt_correction_T_max 0.988
_exptl_absorpt_correction_T_min 0.959
_exptl_absorpt_correction_type 'empirical (\y scan)'
_exptl_crystal_colour colourless
_exptl_crystal_density_diffrn 1.216
_exptl_crystal_description needle
_exptl_crystal_size_max 0.25
_exptl_crystal_size_mid 0.25
_exptl_crystal_size_min 0.20
_refine_diff_density_max 0.441
_refine_diff_density_min -0.367
_refine_ls_extinction_method none
_refine_ls_goodness_of_fit_obs 1.442
_refine_ls_number_parameters 425
_refine_ls_number_reflns 2212
_refine_ls_R_factor_obs 0.064
_refine_ls_shift/esd_max 0.060
_refine_ls_structure_factor_coef F
_refine_ls_weighting_details 'w = 1/[\s^2^(F) + 0.005237F^2^]'
_refine_ls_weighting_scheme calc
_refine_ls_wR_factor_obs 0.078
_reflns_number_observed 2212
_reflns_number_total 2502
_reflns_observed_criterion I>=3\s(I)
_cod_data_source_file vj1018.cif
_cod_data_source_block vj1018a
_cod_depositor_comments
;
The following automatic conversions were performed:

'_refine_ls_weighting_scheme' value 'w = 1/[\s^2^(F) + 0.005237F^2^]'
was changed to 'calc'. New tag '_refine_ls_weighting_details' was
created. The value of the new tag was set to 'w = 1/[\s^2^(F) +
0.005237F^2^]'.

Automatic conversion script
Id: cif_fix_values 3143 2015-03-26 13:38:13Z robertas 
;
_cod_original_cell_volume 2395.3(7)
_cod_database_code 2004453

loop_
_symmetry_equiv_pos_as_xyz
x,y,z
1/2-x,-y,1/2+z
-x,1/2+y,1/2-z
1/2+x,1/2-y,-z

loop_
_atom_site_label
_atom_site_fract_x
_atom_site_fract_y
_atom_site_fract_z
_atom_site_U_iso_or_equiv
C1 -.0104(5) .9572(3) .7041(4) .048(2)
C2 .0120(5) 1.0218(3) .6483(4) .054(2)
C3 -.0305(5) 1.0154(4) .5638(4) .058(2)
C4 -.1131(6) .9321(4) .5376(4) .058(2)
C5 -.0836(4) .8482(3) .5936(3) .043(2)
C6 -.1696(5) .7646(3) .5747(3) .053(2)
C7 -.1138(6) .6979(4) .5130(4) .059(2)
C8 .0551(5) .8691(4) .8124(3) .055(2)
C9 -.0001(5) .8033(3) .7441(3) .048(2)
C10 -.0820(4) .8699(3) .6863(3) .046(2)
C11 .1102(5) .7500(3) .7009(3) .049(2)
C12 .1969(5) .7013(3) .7645(4) .055(2)
C13 .2701(5) .7699(3) .8198(3) .046(2)
C14 .2034(5) .8622(4) .8165(3) .047(2)
C15 .2877(6) .9308(3) .8084(4) .055(2)
C16 .4275(5) .8972(4) .8033(4) .056(2)
C17 .4088(5) .7950(3) .7823(3) .044(2)
C18 .2854(6) .7346(4) .9102(4) .068(2)
C19 -.2246(5) .8787(4) .7253(4) .067(2)
C20 .5209(5) .7348(3) .8072(3) .045(2)
C21 .5983(6) .7431(4) .8812(3) .052(2)
C22 .5709(7) .6631(4) .7647(4) .077(3)
C23 .6771(5) .6268(3) .8046(3) .051(2)
O24 .6892(6) .6740(4) .8771(4) .131(3)
O25 .0261(4) .9617(2) .7836(2) .061(1)
O26 -.0056(5) 1.0764(3) .5142(3) .096(2)
O27 -.0041(5) .6952(3) .4863(3) .097(2)
C28 -.0778(8) .9089(4) .4456(4) .084(3)
C29 -.2578(6) .9664(4) .5386(5) .088(3)
C30 -.0070(7) .8567(6) .8974(4) .087(3)
O31 -.2043(4) .6356(3) .4933(3) .087(2)
C32 -.1617(8) .5608(5) .4404(6) .096(3)
H1C2 .052(5) 1.078(3) .667(3) .06(2)
H1C5 .001(6) .825(3) .584(3) .01(1)
H1C6 -.255(5) .779(3) .549(3) .07(1)
H2C6 -.188(5) .729(3) .628(3) .08(2)
H1C9 -.068(5) .758(3) .780(3) .06(1)
H1C11 .077(5) .705(3) .660(3) .05(2)
H2C11 .163(5) .797(4) .665(3) .08(2)
H1C12 .262(5) .660(3) .735(3) .09(1)
H2C12 .141(5) .662(3) .796(3) .05(2)
H1C15 .273(5) .993(4) .821(3) .07(1)
H1C16 .475(6) .936(3) .766(3) .08(1)
H2C16 .482(5) .902(3) .858(3) .06(1)
H1C17 .393(5) .787(3) .719(3) .05(1)
H1C18 .331(5) .673(3) .917(3) .07(2)
H2C18 .320(5) .779(3) .958(3) .09(2)
H3C18 .188(5) .722(3) .930(3) .08(1)
H1C19 -.269(5) .940(3) .701(3) .07(2)
H2C19 -.222(5) .885(3) .786(3) .10(1)
H3C19 -.283(5) .821(3) .704(3) .10(2)
H1C20 .600(5) .789(3) .924(3) .07(2)
H1C22 .575(5) .668(3) .704(3) .11(2)
H1C23 .739(5) .592(3) .809(3) .16(1)
H1C28 -.091(5) .971(3) .414(3) .06(1)
H2C28 -.128(5) .857(3) .427(3) .11(2)
H3C28 .012(5) .887(3) .444(3) .11(1)
H1C29 -.322(5) .918(4) .519(3) .08(1)
H2C29 -.274(5) 1.020(3) .490(3) .09(1)
H3C29 -.272(5) .992(3) .598(3) .08(2)
H1C30 .001(5) .904(3) .940(3) .09(1)
H2C30 .029(5) .794(3) .927(3) .10(2)
H3C30 -.105(5) .848(4) .887(3) .09(1)
H1C32 -.241(5) .514(4) .435(3) .11(1)
H2C32 -.079(5) .523(3) .467(3) .11(1)
H3C32 -.128(5) .589(3) .386(3) .13(1)

loop_
_geom_angle_atom_site_label_1
_geom_angle_atom_site_label_2
_geom_angle_atom_site_label_3
_geom_angle
_geom_angle_publ_flag
C10 C1 O25 111.2(4) no
C2 C1 O25 124.5(4) no
C2 C1 C10 124.3(5) no
C1 C2 C3 123.1(5) no
C2 C3 O26 120.6(5) no
C2 C3 C4 118.5(5) no
C4 C3 O26 120.8(5) no
C3 C4 C29 105.1(5) yes
C3 C4 C28 107.8(5) yes
C3 C4 C5 111.2(5) yes
C28 C4 C29 107.4(5) yes
C5 C4 C29 115.6(5) no
C5 C4 C28 109.5(5) yes
C4 C5 C10 113.9(4) no
C4 C5 C6 113.9(4) no
C6 C5 C10 111.5(4) no
C5 C6 C7 115.6(4) no
C6 C7 O31 109.8(5) no
C6 C7 O27 127.7(6) no
O27 C7 O31 122.5(6) no
O25 C8 C30 108.2(5) yes
C14 C8 C30 111.6(4) yes
C14 C8 O25 106.1(4) yes
C9 C8 C30 114.1(5) no
C9 C8 O25 106.0(4) yes
C9 C8 C14 110.4(4) yes
C1 C10 C9 99.0(4) no
C1 C10 C5 111.7(4) no
C9 C10 C19 107.5(4) yes
C5 C10 C19 113.2(4) no
C1 C10 C19 107.5(4) yes
C9 C11 C12 111.0(4) no
C11 C12 C13 111.4(4) no
C12 C13 C18 112.0(4) no
C12 C13 C17 111.5(4) no
C12 C13 C14 110.2(4) no
C17 C13 C18 110.2(4) no
C14 C13 C18 112.1(4) no
C14 C13 C17 100.4(4) yes
C8 C14 C13 120.6(4) no
C13 C14 C15 112.8(5) no
C8 C14 C15 126.2(5) no
C14 C15 C16 111.7(4) no
C15 C16 C17 102.2(4) no
C13 C17 C16 104.6(4) no
C16 C17 C20 114.6(4) no
C13 C17 C20 116.4(4) no
C20 C21 O24 105.6(5) no
C17 C20 C21 126.3(4) no
C21 C20 C22 106.2(5) no
C17 C20 C22 127.5(5) no
C20 C22 C23 111.3(5) no
C8 C9 C11 111.5(4) no
C8 C9 C10 102.9(4) no
C10 C9 C11 115.7(4) no
C5 C10 C9 116.8(4) no
C22 C23 O24 106.1(5) no
C21 O24 C23 110.7(5) no
C1 O25 C8 108.3(4) no
C7 O31 C32 116.5(5) no
C1 C2 H1C2 118(3) no
C3 C2 H1C2 119(3) no
C4 C5 H1C5 112(3) no
C10 C5 H1C5 103(3) no
C6 C5 H1C5 102(3) no
C5 C6 H2C6 110(3) no
C5 C6 H1C6 115(3) no
H1C6 C6 H2C6 107(4) no
C7 C6 H2C6 107(3) no
C7 C6 H1C6 101(3) no
C8 C9 H1C9 103(3) no
C11 C9 H1C9 113(2) no
C10 C9 H1C9 110(3) no
C9 C11 H2C11 107(3) no
C9 C11 H1C11 113(3) no
H1C11 C11 H2C11 104(4) no
C12 C11 H2C11 112(3) no
C12 C11 H1C11 109(3) no
C11 C12 H2C12 107(3) no
C11 C12 H1C12 110(3) no
H1C12 C12 H2C12 106(4) no
C13 C12 H2C12 112(3) no
C13 C12 H1C12 110(3) no
C14 C15 H1C15 127(3) no
C16 C15 H1C15 118(3) no
C15 C16 H2C16 116(3) no
C15 C16 H1C16 109(3) no
H1C16 C16 H2C16 103(4) no
C17 C16 H2C16 108(3) no
C17 C16 H1C16 120(3) no
C16 C17 H1C17 110(3) no
C13 C17 H1C17 102(3) no
C20 C17 H1C17 108(3) no
C13 C18 H3C18 104(3) no
C13 C18 H2C18 120(2) no
C13 C18 H1C18 116(3) no
H2C18 C18 H3C18 102(4) no
H1C18 C18 H3C18 104(4) no
H1C18 C18 H2C18 108(4) no
C10 C19 H3C19 108(2) no
C10 C19 H2C19 112(3) no
C10 C19 H1C19 108(3) no
H2C19 C19 H3C19 114(4) no
H1C19 C19 H3C19 108(4) no
H1C19 C19 H2C19 107(4) no
O24 C21 H1C20 122(3) no
C20 C21 H1C20 132(3) no
C20 C22 H1C22 118(3) no
C23 C22 H1C22 118(3) no
C22 C23 H1C23 154(3) no
O24 C23 H1C23 100(3) no
C4 C28 H3C28 108(3) no
C4 C28 H2C28 110(3) no
C4 C28 H1C28 104(3) no
H2C28 C28 H3C28 103(4) no
H1C28 C28 H3C28 113(4) no
H1C28 C28 H2C28 118(4) no
C4 C29 H3C29 105(3) no
C4 C29 H2C29 111(3) no
C4 C29 H1C29 112(3) no
H2C29 C29 H3C29 112(3) no
H1C29 C29 H3C29 117(4) no
H1C29 C29 H2C29 100(4) no
C8 C30 H3C30 106(3) no
C8 C30 H2C30 111(3) no
C8 C30 H1C30 121(3) no
H2C30 C30 H3C30 107(4) no
H1C30 C30 H3C30 107(4) no
H1C30 C30 H2C30 105(4) no
O31 C32 H3C32 107(3) no
O31 C32 H2C32 112(3) no
O31 C32 H1C32 108(3) no
H2C32 C32 H3C32 106(4) no
H1C32 C32 H3C32 116(4) no
H1C32 C32 H2C32 107(4) no

loop_
_geom_bond_atom_site_label_1
_geom_bond_atom_site_label_2
_geom_bond_distance
_geom_bond_publ_flag
C1 C2 1.323(8) no
C1 C10 1.499(6) no
C1 O25 1.333(7) no
C2 C3 1.429(9) no
C3 C4 1.540(8) no
C3 O26 1.224(8) no
C4 C5 1.552(8) yes
C4 C28 1.560(9) yes
C4 C29 1.558(9) yes
C5 C6 1.535(6) no
C5 C10 1.524(7) no
C6 C7 1.504(8) no
C7 O27 1.198(8) no
C7 O31 1.335(7) no
C8 C9 1.565(7) yes
C8 C14 1.516(7) no
C8 O25 1.462(7) yes
C8 C30 1.517(8) no
C9 C10 1.585(7) yes
C9 C11 1.535(7) no
C10 C19 1.588(7) yes
C11 C12 1.528(7) no
C12 C13 1.535(7) no
C13 C14 1.513(7) no
C13 C17 1.580(7) yes
C13 C18 1.551(8) yes
C14 C15 1.328(8) no
C15 C16 1.510(8) no
C16 C17 1.545(7) no
C17 C20 1.497(7) no
C21 C20 1.433(7) no
C21 O24 1.373(8) no
C20 C22 1.352(8) no
C22 C23 1.366(8) no
C23 O24 1.361(8) no
O31 C32 1.453(9) yes
C2 H1C2 .97(5) no
C5 H1C5 .94(6) no
C6 H1C6 .99(5) no
C6 H2C6 1.02(5) no
C9 H1C9 1.12(5) no
C11 H1C11 .99(5) no
C11 H2C11 1.05(5) no
C12 H1C12 1.02(5) no
C12 H2C12 .96(5) no
C15 H1C15 .94(6) no
C16 H1C16 .96(5) no
C16 H2C16 1.04(5) no
C17 H1C17 1.04(5) no
C18 H1C18 1.02(5) no
C18 H2C18 1.07(5) no
C18 H3C18 1.06(5) no
C19 H1C19 1.08(4) no
C19 H2C19 .98(5) no
C19 H3C19 1.09(5) no
C21 H1C20 .96(5) no
C22 H1C22 .98(5) no
C23 H1C23 .81(5) no
C28 H1C28 1.05(5) no
C28 H2C28 .96(5) no
C28 H3C28 .97(5) no
C29 H1C29 1.01(5) no
C29 H2C29 1.12(5) no
C29 H3C29 1.04(5) no
C30 H1C30 .98(5) no
C30 H2C30 1.10(5) no
C30 H3C30 1.02(5) no
C32 H1C32 1.06(5) no
C32 H2C32 1.10(5) no
C32 H3C32 1.03(5) no

loop_
_geom_torsion_atom_site_label_1
_geom_torsion_atom_site_label_2
_geom_torsion_atom_site_label_3
_geom_torsion_atom_site_label_4
_geom_torsion
_geom_torsion_publ_flag
C1 C2 C3 C4 3.7(8) yes
C2 C3 C4 C5 -26.8(7) yes
C3 C4 C5 C10 46.7(6) yes
C4 C5 C10 C1 -43.3(6) yes
C5 C10 C1 C2 20.1(7) yes
C10 C1 C2 C3 0.2(9) yes
C8 C9 C10 C1 25.7(4) yes
C9 C10 C1 O25 -37.0(5) yes
C10 C1 O25 C8 32.8(5) yes
C1 O25 C8 C9 -12.8(5) yes
O25 C8 C9 C10 -9.8(5) yes
C8 C9 C11 C12 53.1(5) yes
C9 C11 C12 C13 -64.9(5) yes
C11 C12 C13 C14 19.3(6) yes
C12 C13 C14 C8 37.4(6) yes
C13 C14 C8 C9 -48.0(6) yes
C14 C8 C9 C11 0.4(6) yes
C13 C14 C15 C16 0.9(7) yes
C14 C15 C16 C17 17.1(6) yes
C15 C16 C17 C13 -27.1(5) yes
C16 C17 C13 C14 27.2(5) yes
C17 C13 C14 C15 -18.0(6) yes
C20 C21 O24 C23 2.8(7) yes
C21 O24 C23 C22 -4.0(7) yes
O24 C23 C22 C20 3.7(7) yes
C23 C22 C20 C21 -2.0(7) yes
C22 C20 C21 O24 -0.5(6) yes
